data_4132069
loop_
_publ_author_name
'Smith, Patrick W.'
'Tilley, T. Don'

_publ_section_title
;
 Base-Free Iron Hydrosilylene Complexes via an \a-Hydride Migration that
 Induces Spin Pairing.
;
_journal_issue 11
_journal_name_full 'Journal of the American Chemical Society'
_journal_page_first 3880
_journal_page_last 3883
_journal_paper_doi 10.1021/jacs.8b01185
_journal_volume 140
_journal_year 2018
_chemical_formula_moiety '2(C41 H59 Fe P Si)'
_chemical_formula_sum 'C82 H118 Fe2 P2 Si2'
_chemical_formula_weight 1333.58
_space_group_crystal_system orthorhombic
_space_group_IT_number 61
_space_group_name_Hall '-P 2ac 2ab'
_space_group_name_H-M_alt 'P b c a'
_atom_sites_solution_hydrogens mixed
_atom_sites_solution_primary direct
_audit_creation_date 2017-12-13
_audit_creation_method
;
Olex2 1.2
(compiled 2017.08.10 svn.r3458 for OlexSys, GUI svn.r5381)
;
_cell_angle_alpha 90
_cell_angle_beta 90
_cell_angle_gamma 90
_cell_formula_units_Z 4
_cell_length_a 14.0318(3)
_cell_length_b 15.6740(3)
_cell_length_c 33.3126(6)
_cell_measurement_reflns_used 9923
_cell_measurement_temperature 100(2)
_cell_measurement_theta_max 25.43
_cell_measurement_theta_min 2.30
_cell_volume 7326.6(2)
_computing_cell_refinement 'SAINT v8.34A (Bruker, 2013)'
_computing_data_reduction 'SAINT v8.34A (Bruker, 2013)'
_computing_molecular_graphics 'Olex2 (Dolomanov et al., 2009)'
_computing_publication_material 'Olex2 (Dolomanov et al., 2009)'
_computing_structure_refinement 'ShelXL (Sheldrick, 2015)'
_computing_structure_solution 'ShelXS (Sheldrick, 2008)'
_diffrn_ambient_temperature 100.02
_diffrn_measured_fraction_theta_full 1.000
_diffrn_measured_fraction_theta_max 0.997
_diffrn_measurement_device_type 'Bruker APEX-II CCD'
_diffrn_measurement_method '\f and \w scans'
_diffrn_radiation_type MoK\a
_diffrn_radiation_wavelength 0.71073
_diffrn_reflns_av_R_equivalents 0.0470
_diffrn_reflns_av_unetI/netI 0.0285
_diffrn_reflns_Laue_measured_fraction_full 1.000
_diffrn_reflns_Laue_measured_fraction_max 0.997
_diffrn_reflns_limit_h_max 16
_diffrn_reflns_limit_h_min -16
_diffrn_reflns_limit_k_max 18
_diffrn_reflns_limit_k_min -18
_diffrn_reflns_limit_l_max 37
_diffrn_reflns_limit_l_min -40
_diffrn_reflns_number 66365
_diffrn_reflns_point_group_measured_fraction_full 1.000
_diffrn_reflns_point_group_measured_fraction_max 0.997
_diffrn_reflns_theta_full 25.242
_diffrn_reflns_theta_max 25.438
_diffrn_reflns_theta_min 1.223
_diffrn_standards_number 0
_exptl_absorpt_coefficient_mu 0.515
_exptl_absorpt_correction_T_max 0.7452
_exptl_absorpt_correction_T_min 0.7011
_exptl_absorpt_correction_type multi-scan
_exptl_absorpt_process_details
;
SADABS-2016/2 (Bruker,2016/2) was used for absorption correction.
wR2(int) was 0.0796 before and 0.0542 after correction.
The Ratio of minimum to maximum transmission is 0.9408.
The \l/2 correction factor is Not present.
;
_exptl_crystal_colour 'clear yellow'
_exptl_crystal_colour_lustre clear
_exptl_crystal_colour_primary yellow
_exptl_crystal_density_diffrn 1.209
_exptl_crystal_description block
_exptl_crystal_F_000 2880
_refine_diff_density_max 0.479
_refine_diff_density_min -0.318
_refine_diff_density_rms 0.054
_refine_ls_extinction_method none
_refine_ls_goodness_of_fit_ref 1.036
_refine_ls_hydrogen_treatment mixed
_refine_ls_matrix_type full
_refine_ls_number_parameters 443
_refine_ls_number_reflns 6763
_refine_ls_number_restraints 0
_refine_ls_restrained_S_all 1.036
_refine_ls_R_factor_all 0.0481
_refine_ls_R_factor_gt 0.0353
_refine_ls_shift/su_max 0.001
_refine_ls_shift/su_mean 0.000
_refine_ls_structure_factor_coef Fsqd
_refine_ls_weighting_details 'w=1/[\s^2^(Fo^2^)+(0.0380P)^2^+6.4219P] where P=(Fo^2^+2Fc^2^)/3'
_refine_ls_weighting_scheme calc
_refine_ls_wR_factor_gt 0.0845
_refine_ls_wR_factor_ref 0.0916
_reflns_Friedel_coverage 0.000
_reflns_number_gt 5474
_reflns_number_total 6763
_reflns_threshold_expression 'I > 2\s(I)'
_cod_data_source_file ja8b01185_si_007.cif
_cod_data_source_block ps4_94_0m
_cod_database_code 4132069
_shelx_shelxl_version_number 2017/1
_shelx_space_group_comment
;
The symmetry employed for this shelxl refinement is uniquely defined
by the following loop, which should always be used as a source of
symmetry information in preference to the above space-group names.
They are only intended as comments.
;
_olex2_refinement_description
;
1. Fixed Uiso
 At 1.2 times of:
  All C(H) groups, All C(H,H) groups
 At 1.5 times of:
  All C(H,H,H) groups, All C(H,H,H,H,H,H) groups
2. Others
 Sof(H12A)=Sof(H12B)=Sof(H12C)=Sof(C14)=Sof(H14)=Sof(C15)=Sof(H15A)=Sof(H15B)=
 Sof(H15C)=1-FVAR(1)
 Sof(H12D)=Sof(H12E)=Sof(H12F)=Sof(C11)=Sof(H11)=Sof(C13)=Sof(H13A)=Sof(H13B)=
 Sof(H13C)=FVAR(1)
3.a Ternary CH refined with riding coordinates:
 C17(H17), C14(H14), C11(H11)
3.b Secondary CH2 refined with riding coordinates:
 C32(H32A,H32B)
3.c Me refined with riding coordinates:
 C12(H12D,H12E,H12F), C12(H12A,H12B,H12C)
3.d Aromatic/amide H refined with riding coordinates:
 C22(H22), C23(H23), C24(H24), C28(H28), C30(H30), C37(H37), C39(H39)
3.e Idealised Me refined as rotating group:
 C1AA(H1AA,H1AB,H1AC), C6(H6A,H6B,H6C), C7(H7A,H7B,H7C), C8(H8A,H8B,H8C),
 C9(H9A,H9B,H9C), C16(H16A,H16B,H16C), C18(H18A,H18B,H18C), C19(H19A,H19B,H19C),
  C33(H33A,H33B,H33C), C34(H34A,H34B,H34C), C41(H41A,H41B,H41C), C42(H42A,H42B,
 H42C), C43(H43A,H43B,H43C), C15(H15A,H15B,H15C), C13(H13A,H13B,H13C)
;
_olex2_submission_special_instructions 'No special instructions were received'

loop_
_space_group_symop_operation_xyz
'x, y, z'
'-x+1/2, -y, z+1/2'
'x+1/2, -y+1/2, -z'
'-x, y+1/2, -z+1/2'
'-x, -y, -z'
'x-1/2, y, -z-1/2'
'-x-1/2, y-1/2, z'
'x, -y-1/2, z-1/2'

loop_
_atom_site_label
_atom_site_type_symbol
_atom_site_fract_x
_atom_site_fract_y
_atom_site_fract_z
_atom_site_U_iso_or_equiv
_atom_site_adp_type
_atom_site_occupancy
_atom_site_site_symmetry_order
_atom_site_calc_flag
_atom_site_refinement_flags_posn
_atom_site_refinement_flags_occupancy
_atom_site_disorder_assembly
_atom_site_disorder_group
Fe1 Fe 0.91961(2) 0.11737(2) 0.37995(2) 0.01737(9) Uani 1 1 d . . . .
H1A H 0.9746(18) 0.1761(16) 0.4040(8) 0.051(8) Uiso 1 1 d . . . .
H1B H 0.9193(15) 0.1617(15) 0.3421(7) 0.032(6) Uiso 1 1 d . . . .
P1 P 1.05929(4) 0.08863(3) 0.35317(2) 0.02142(13) Uani 1 1 d . . . .
Si1 Si 0.89342(4) 0.25986(3) 0.37745(2) 0.01895(14) Uani 1 1 d . . . .
H1C H 0.8354(14) 0.2823(13) 0.4104(6) 0.022(5) Uiso 1 1 d . . . .
C1 C 0.86508(14) -0.00900(12) 0.37997(6) 0.0192(4) Uani 1 1 d . . . .
C1AA C 0.82885(19) 0.13408(15) 0.46913(7) 0.0366(6) Uani 1 1 d . . . .
H1AA H 0.890364 0.127309 0.482688 0.055 Uiso 1 1 calc GR . . .
H1AB H 0.778411 0.108873 0.485662 0.055 Uiso 1 1 calc GR . . .
H1AC H 0.815751 0.194896 0.465114 0.055 Uiso 1 1 calc GR . . .
C2 C 0.79471(14) 0.04796(12) 0.36474(6) 0.0199(4) Uani 1 1 d . . . .
C3 C 0.77327(15) 0.10855(12) 0.39546(7) 0.0236(5) Uani 1 1 d . . . .
C4 C 0.83194(16) 0.09003(13) 0.42930(7) 0.0256(5) Uani 1 1 d . . . .
C5 C 0.88818(15) 0.01710(12) 0.42009(6) 0.0216(5) Uani 1 1 d . . . .
C6 C 0.89644(15) -0.09034(12) 0.36048(7) 0.0234(5) Uani 1 1 d . . . .
H6A H 0.887860 -0.085942 0.331359 0.035 Uiso 1 1 calc GR . . .
H6B H 0.858149 -0.137812 0.370800 0.035 Uiso 1 1 calc GR . . .
H6C H 0.963838 -0.100531 0.366524 0.035 Uiso 1 1 calc GR . . .
C7 C 0.74221(16) 0.04145(14) 0.32556(7) 0.0279(5) Uani 1 1 d . . . .
H7A H 0.739223 0.097841 0.312911 0.042 Uiso 1 1 calc GR . . .
H7B H 0.677423 0.020538 0.330440 0.042 Uiso 1 1 calc GR . . .
H7C H 0.775746 0.001738 0.307760 0.042 Uiso 1 1 calc GR . . .
C8 C 0.68813(16) 0.16658(14) 0.39514(8) 0.0333(6) Uani 1 1 d . . . .
H8A H 0.700278 0.215705 0.412607 0.050 Uiso 1 1 calc GR . . .
H8B H 0.632187 0.135443 0.404919 0.050 Uiso 1 1 calc GR . . .
H8C H 0.676350 0.186463 0.367696 0.050 Uiso 1 1 calc GR . . .
C9 C 0.94454(17) -0.03236(14) 0.45030(7) 0.0306(5) Uani 1 1 d . . . .
H9A H 0.980028 -0.077762 0.436680 0.046 Uiso 1 1 calc GR . . .
H9B H 0.901207 -0.057602 0.470080 0.046 Uiso 1 1 calc GR . . .
H9C H 0.989306 0.005908 0.463932 0.046 Uiso 1 1 calc GR . . .
C12 C 1.1727(2) 0.06891(19) 0.42162(9) 0.0556(8) Uani 1 1 d . . . .
H12D H 1.123816 0.104723 0.434199 0.083 Uiso 0.401(12) 1 calc R P A 2
H12E H 1.201490 0.031797 0.441949 0.083 Uiso 0.401(12) 1 calc R P A 2
H12F H 1.221962 0.105280 0.409730 0.083 Uiso 0.401(12) 1 calc R P A 2
H12A H 1.177998 0.131253 0.421620 0.083 Uiso 0.599(12) 1 calc R P A 1
H12B H 1.115826 0.051909 0.436731 0.083 Uiso 0.599(12) 1 calc R P A 1
H12C H 1.229388 0.044126 0.434219 0.083 Uiso 0.599(12) 1 calc R P A 1
C16 C 1.12734(16) 0.18422(15) 0.34083(8) 0.0365(6) Uani 1 1 d . . . .
H16A H 1.097579 0.213240 0.317989 0.055 Uiso 1 1 calc GR . . .
H16B H 1.192760 0.168175 0.333829 0.055 Uiso 1 1 calc GR . . .
H16C H 1.128239 0.222605 0.364050 0.055 Uiso 1 1 calc GR . . .
C17 C 1.05947(15) 0.03141(13) 0.30413(6) 0.0234(5) Uani 1 1 d . . . .
H17 H 1.040824 -0.029012 0.309712 0.028 Uiso 1 1 calc R . . .
C18 C 1.15514(19) 0.02871(19) 0.28218(8) 0.0461(7) Uani 1 1 d . . . .
H18A H 1.170842 0.085860 0.272252 0.069 Uiso 1 1 calc GR . . .
H18B H 1.150944 -0.010958 0.259507 0.069 Uiso 1 1 calc GR . . .
H18C H 1.204953 0.009482 0.300711 0.069 Uiso 1 1 calc GR . . .
C19 C 0.98572(19) 0.06759(16) 0.27536(7) 0.0382(6) Uani 1 1 d . . . .
H19A H 0.922287 0.063467 0.287516 0.057 Uiso 1 1 calc GR . . .
H19B H 0.986866 0.035086 0.250239 0.057 Uiso 1 1 calc GR . . .
H19C H 1.000476 0.127547 0.269793 0.057 Uiso 1 1 calc GR . . .
C20 C 0.98258(14) 0.35272(12) 0.37733(6) 0.0206(4) Uani 1 1 d . . . .
C21 C 1.00361(15) 0.39249(13) 0.34017(6) 0.0227(5) Uani 1 1 d . . . .
C22 C 1.04439(17) 0.47407(14) 0.33965(7) 0.0311(5) Uani 1 1 d . . . .
H22 H 1.056640 0.501086 0.314646 0.037 Uiso 1 1 calc R . . .
C23 C 1.0670(2) 0.51582(15) 0.37480(7) 0.0391(6) Uani 1 1 d . . . .
H23 H 1.094171 0.571318 0.373926 0.047 Uiso 1 1 calc R . . .
C24 C 1.05022(18) 0.47680(15) 0.41132(7) 0.0354(6) Uani 1 1 d . . . .
H24 H 1.067459 0.504983 0.435496 0.043 Uiso 1 1 calc R . . .
C25 C 1.00790(16) 0.39594(13) 0.41289(7) 0.0250(5) Uani 1 1 d . . . .
C26 C 0.98030(14) 0.34950(12) 0.30143(6) 0.0191(4) Uani 1 1 d . . . .
C27 C 0.89101(14) 0.30862(12) 0.29702(6) 0.0200(4) Uani 1 1 d . . . .
C28 C 0.86886(15) 0.26873(13) 0.26098(6) 0.0239(5) Uani 1 1 d . . . .
H28 H 0.808466 0.241973 0.258210 0.029 Uiso 1 1 calc R . . .
C29 C 0.93159(16) 0.26656(13) 0.22898(7) 0.0275(5) Uani 1 1 d . . . .
C30 C 1.02010(16) 0.30421(13) 0.23423(7) 0.0269(5) Uani 1 1 d . . . .
H30 H 1.064842 0.301660 0.212861 0.032 Uiso 1 1 calc R . . .
C31 C 1.04602(15) 0.34548(13) 0.26945(7) 0.0237(5) Uani 1 1 d . . . .
C32 C 0.82465(14) 0.30381(12) 0.33232(7) 0.0218(5) Uani 1 1 d . . . .
H32A H 0.770201 0.265972 0.325966 0.026 Uiso 1 1 calc R . . .
H32B H 0.799452 0.361273 0.338603 0.026 Uiso 1 1 calc R . . .
C33 C 0.9059(2) 0.22158(17) 0.19033(7) 0.0426(7) Uani 1 1 d . . . .
H33A H 0.874160 0.167462 0.196505 0.064 Uiso 1 1 calc GR . . .
H33B H 0.963998 0.210367 0.174865 0.064 Uiso 1 1 calc GR . . .
H33C H 0.862967 0.257735 0.174562 0.064 Uiso 1 1 calc GR . . .
C34 C 1.14633(15) 0.37963(15) 0.27253(8) 0.0337(6) Uani 1 1 d . . . .
H34A H 1.146658 0.440424 0.265673 0.051 Uiso 1 1 calc GR . . .
H34B H 1.187730 0.348516 0.253904 0.051 Uiso 1 1 calc GR . . .
H34C H 1.169725 0.372103 0.300025 0.051 Uiso 1 1 calc GR . . .
C35 C 0.98804(15) 0.36087(12) 0.45387(6) 0.0229(5) Uani 1 1 d . . . .
C36 C 0.90418(16) 0.38360(13) 0.47424(7) 0.0259(5) Uani 1 1 d . . . .
C37 C 0.88700(17) 0.35079(13) 0.51219(7) 0.0274(5) Uani 1 1 d . . . .
H37 H 0.829604 0.365667 0.525605 0.033 Uiso 1 1 calc R . . .
C38 C 0.95138(17) 0.29669(13) 0.53123(7) 0.0265(5) Uani 1 1 d . . . .
C39 C 1.03612(16) 0.27772(14) 0.51136(7) 0.0276(5) Uani 1 1 d . . . .
H39 H 1.081820 0.242248 0.524172 0.033 Uiso 1 1 calc R . . .
C40 C 1.05546(15) 0.30942(13) 0.47323(7) 0.0246(5) Uani 1 1 d . . . .
C41 C 0.83411(19) 0.44513(15) 0.45588(8) 0.0379(6) Uani 1 1 d . . . .
H41A H 0.775138 0.445117 0.471639 0.057 Uiso 1 1 calc GR . . .
H41B H 0.820089 0.427670 0.428258 0.057 Uiso 1 1 calc GR . . .
H41C H 0.861552 0.502629 0.455806 0.057 Uiso 1 1 calc GR . . .
C42 C 0.92867(19) 0.25987(16) 0.57182(7) 0.0386(6) Uani 1 1 d . . . .
H42A H 0.888251 0.299807 0.586738 0.058 Uiso 1 1 calc GR . . .
H42B H 0.987975 0.250264 0.586688 0.058 Uiso 1 1 calc GR . . .
H42C H 0.894993 0.205559 0.568482 0.058 Uiso 1 1 calc GR . . .
C43 C 1.14988(16) 0.29147(17) 0.45377(7) 0.0366(6) Uani 1 1 d . . . .
H43A H 1.185721 0.344820 0.451016 0.055 Uiso 1 1 calc GR . . .
H43B H 1.139439 0.266471 0.427166 0.055 Uiso 1 1 calc GR . . .
H43C H 1.186119 0.251421 0.470422 0.055 Uiso 1 1 calc GR . . .
C14 C 1.1645(4) 0.0365(3) 0.37796(18) 0.0243(13) Uani 0.599(12) 1 d . P A 1
H14 H 1.223742 0.051909 0.362965 0.029 Uiso 0.599(12) 1 calc R P A 1
C15 C 1.1564(5) -0.0615(3) 0.38053(19) 0.0302(15) Uani 0.599(12) 1 d . P A 1
H15A H 1.103484 -0.076877 0.398324 0.045 Uiso 0.599(12) 1 calc GR P A 1
H15B H 1.215896 -0.085129 0.391198 0.045 Uiso 0.599(12) 1 calc GR P A 1
H15C H 1.144659 -0.084862 0.353682 0.045 Uiso 0.599(12) 1 calc GR P A 1
C11 C 1.1252(8) 0.0120(6) 0.3875(2) 0.031(2) Uani 0.401(12) 1 d . P A 2
H11 H 1.077561 -0.026849 0.400359 0.038 Uiso 0.401(12) 1 calc R P A 2
C13 C 1.2031(9) -0.0417(8) 0.3692(3) 0.054(3) Uani 0.401(12) 1 d . P A 2
H13A H 1.176137 -0.077846 0.348091 0.081 Uiso 0.401(12) 1 calc GR P A 2
H13B H 1.231847 -0.077671 0.390010 0.081 Uiso 0.401(12) 1 calc GR P A 2
H13C H 1.251995 -0.004369 0.357664 0.081 Uiso 0.401(12) 1 calc GR P A 2

loop_
_atom_site_aniso_label
_atom_site_aniso_U_11
_atom_site_aniso_U_22
_atom_site_aniso_U_33
_atom_site_aniso_U_23
_atom_site_aniso_U_13
_atom_site_aniso_U_12
Fe1 0.02385(16) 0.01220(15) 0.01607(17) -0.00025(11) 0.00217(12) -0.00084(11)
P1 0.0231(3) 0.0193(3) 0.0220(3) -0.0014(2) -0.0031(2) 0.0047(2)
Si1 0.0225(3) 0.0127(3) 0.0216(3) -0.0004(2) 0.0050(2) -0.0005(2)
C1 0.0238(11) 0.0143(9) 0.0196(12) 0.0022(8) 0.0014(9) -0.0039(8)
C1AA 0.0576(16) 0.0276(12) 0.0246(13) -0.0055(10) 0.0156(12) -0.0098(11)
C2 0.0214(10) 0.0157(10) 0.0226(12) 0.0022(8) 0.0025(9) -0.0032(8)
C3 0.0257(11) 0.0167(10) 0.0283(12) 0.0025(9) 0.0094(9) -0.0037(8)
C4 0.0366(13) 0.0183(10) 0.0218(12) -0.0014(9) 0.0102(10) -0.0084(9)
C5 0.0309(11) 0.0173(10) 0.0165(11) 0.0032(8) 0.0007(9) -0.0065(9)
C6 0.0255(11) 0.0158(10) 0.0290(13) -0.0018(9) -0.0021(10) -0.0021(8)
C7 0.0288(12) 0.0260(11) 0.0290(13) 0.0033(10) -0.0049(10) -0.0009(9)
C8 0.0282(12) 0.0246(11) 0.0473(16) 0.0016(11) 0.0160(11) 0.0004(10)
C9 0.0429(14) 0.0285(12) 0.0203(12) 0.0063(10) -0.0027(10) -0.0062(10)
C12 0.067(2) 0.0549(18) 0.0450(18) -0.0033(14) -0.0359(15) 0.0120(15)
C16 0.0225(11) 0.0347(13) 0.0525(17) -0.0128(12) 0.0097(11) -0.0050(10)
C17 0.0277(11) 0.0204(10) 0.0220(12) -0.0005(9) 0.0035(9) 0.0041(9)
C18 0.0415(15) 0.0623(18) 0.0345(16) -0.0041(13) 0.0148(12) 0.0014(13)
C19 0.0481(15) 0.0426(14) 0.0240(13) -0.0100(11) -0.0077(11) 0.0117(12)
C20 0.0235(10) 0.0153(10) 0.0230(12) -0.0005(9) 0.0016(9) -0.0002(8)
C21 0.0228(11) 0.0201(10) 0.0250(12) 0.0007(9) -0.0013(9) -0.0036(8)
C22 0.0413(14) 0.0261(12) 0.0258(13) 0.0033(10) -0.0007(11) -0.0125(10)
C23 0.0578(16) 0.0244(12) 0.0352(15) 0.0010(11) -0.0037(12) -0.0210(11)
C24 0.0508(15) 0.0259(12) 0.0295(14) -0.0058(11) -0.0048(11) -0.0123(11)
C25 0.0316(12) 0.0191(10) 0.0242(12) -0.0015(9) -0.0013(10) -0.0023(9)
C26 0.0215(10) 0.0149(9) 0.0209(12) 0.0043(8) -0.0017(9) 0.0002(8)
C27 0.0204(10) 0.0136(9) 0.0260(12) 0.0053(9) -0.0036(9) 0.0036(8)
C28 0.0232(11) 0.0206(10) 0.0278(13) 0.0046(9) -0.0076(9) -0.0017(8)
C29 0.0387(13) 0.0209(11) 0.0228(13) 0.0044(9) -0.0066(10) -0.0010(10)
C30 0.0357(13) 0.0245(11) 0.0204(12) 0.0045(9) 0.0061(10) 0.0005(10)
C31 0.0245(11) 0.0223(11) 0.0244(12) 0.0060(9) 0.0003(9) -0.0003(9)
C32 0.0178(10) 0.0146(10) 0.0330(13) 0.0018(9) 0.0026(9) 0.0003(8)
C33 0.0613(18) 0.0397(14) 0.0269(14) -0.0014(12) -0.0067(12) -0.0089(13)
C34 0.0241(12) 0.0384(13) 0.0387(15) 0.0057(11) 0.0054(10) -0.0025(10)
C35 0.0319(12) 0.0153(10) 0.0215(12) -0.0055(9) -0.0012(9) -0.0019(9)
C36 0.0367(13) 0.0187(10) 0.0223(12) -0.0065(9) -0.0025(10) 0.0030(9)
C37 0.0353(12) 0.0227(11) 0.0242(13) -0.0072(10) 0.0035(10) 0.0027(10)
C38 0.0398(13) 0.0203(10) 0.0192(12) -0.0049(9) -0.0048(10) -0.0025(9)
C39 0.0353(12) 0.0222(11) 0.0253(13) -0.0060(9) -0.0102(10) 0.0032(9)
C40 0.0276(11) 0.0231(11) 0.0230(12) -0.0075(9) -0.0033(9) -0.0021(9)
C41 0.0498(15) 0.0307(13) 0.0332(15) -0.0021(11) 0.0003(12) 0.0171(11)
C42 0.0551(16) 0.0359(14) 0.0248(14) 0.0008(11) 0.0011(12) 0.0034(12)
C43 0.0301(13) 0.0504(15) 0.0294(14) -0.0093(12) -0.0037(11) 0.0029(11)
C14 0.020(3) 0.020(2) 0.033(3) 0.0098(19) -0.003(2) -0.0015(18)
C15 0.024(3) 0.023(2) 0.044(3) 0.006(2) -0.009(2) 0.0059(19)
C11 0.034(5) 0.039(5) 0.021(4) 0.006(3) -0.006(3) 0.006(4)
C13 0.039(6) 0.077(7) 0.047(5) 0.010(5) -0.002(4) 0.026(5)

loop_
_atom_type_symbol
_atom_type_description
_atom_type_scat_dispersion_real
_atom_type_scat_dispersion_imag
_atom_type_scat_source
C C 0.0033 0.0016 'International Tables Vol C Tables 4.2.6.8 and 6.1.1.4'
H H 0.0000 0.0000 'International Tables Vol C Tables 4.2.6.8 and 6.1.1.4'
Fe Fe 0.3463 0.8444 'International Tables Vol C Tables 4.2.6.8 and 6.1.1.4'
P P 0.1023 0.0942 'International Tables Vol C Tables 4.2.6.8 and 6.1.1.4'
Si Si 0.0817 0.0704 'International Tables Vol C Tables 4.2.6.8 and 6.1.1.4'

loop_
_geom_angle_atom_site_label_1
_geom_angle_atom_site_label_2
_geom_angle_atom_site_label_3
_geom_angle
P1 Fe1 Si1 109.36(2)
C1 Fe1 P1 97.48(6)
C1 Fe1 Si1 149.47(6)
C1 Fe1 C2 39.19(8)
C2 Fe1 P1 122.24(6)
C2 Fe1 Si1 111.25(6)
C3 Fe1 P1 161.36(6)
C3 Fe1 Si1 85.19(6)
C3 Fe1 C1 65.82(8)
C3 Fe1 C2 39.31(8)
C4 Fe1 P1 142.98(7)
C4 Fe1 Si1 97.76(6)
C4 Fe1 C1 66.28(8)
C4 Fe1 C2 66.32(8)
C4 Fe1 C3 39.49(9)
C4 Fe1 C5 39.52(8)
C5 Fe1 P1 106.90(6)
C5 Fe1 Si1 136.37(6)
C5 Fe1 C1 39.62(8)
C5 Fe1 C2 66.25(8)
C5 Fe1 C3 66.10(8)
C16 P1 Fe1 112.93(8)
C16 P1 C17 101.37(11)
C16 P1 C14 92.6(2)
C16 P1 C11 113.6(4)
C17 P1 Fe1 117.07(7)
C17 P1 C14 100.09(17)
C17 P1 C11 102.9(2)
C14 P1 Fe1 127.6(2)
C11 P1 Fe1 108.6(4)
C20 Si1 Fe1 129.95(7)
C32 Si1 Fe1 117.74(7)
C32 Si1 C20 93.11(9)
C2 C1 Fe1 70.43(11)
C2 C1 C5 108.04(18)
C2 C1 C6 125.66(19)
C5 C1 Fe1 69.70(11)
C5 C1 C6 125.49(19)
C6 C1 Fe1 133.50(14)
C1 C2 Fe1 70.38(11)
C1 C2 C3 107.92(18)
C1 C2 C7 127.36(19)
C3 C2 Fe1 70.26(11)
C3 C2 C7 124.36(19)
C7 C2 Fe1 130.28(14)
C2 C3 Fe1 70.43(11)
C2 C3 C8 124.4(2)
C4 C3 Fe1 69.34(12)
C4 C3 C2 108.03(18)
C4 C3 C8 126.0(2)
C8 C3 Fe1 136.79(15)
C1AA C4 Fe1 128.15(15)
C3 C4 Fe1 71.17(12)
C3 C4 C1AA 126.2(2)
C5 C4 Fe1 70.72(12)
C5 C4 C1AA 125.3(2)
C5 C4 C3 108.27(18)
C1 C5 Fe1 70.68(11)
C1 C5 C9 126.74(19)
C4 C5 Fe1 69.76(12)
C4 C5 C1 107.74(18)
C4 C5 C9 124.37(19)
C9 C5 Fe1 134.55(15)
C18 C17 P1 115.70(17)
C19 C17 P1 111.85(15)
C19 C17 C18 107.8(2)
C21 C20 Si1 118.10(15)
C25 C20 Si1 121.80(15)
C25 C20 C21 118.04(18)
C20 C21 C26 120.75(17)
C22 C21 C20 119.82(19)
C22 C21 C26 119.41(19)
C23 C22 C21 121.1(2)
C22 C23 C24 119.9(2)
C23 C24 C25 120.4(2)
C20 C25 C35 122.86(18)
C24 C25 C20 120.7(2)
C24 C25 C35 116.42(19)
C27 C26 C21 119.23(18)
C31 C26 C21 122.01(18)
C31 C26 C27 118.72(19)
C26 C27 C32 119.39(18)
C28 C27 C26 119.45(19)
C28 C27 C32 121.03(18)
C29 C28 C27 122.3(2)
C28 C29 C30 117.6(2)
C28 C29 C33 121.1(2)
C30 C29 C33 121.3(2)
C29 C30 C31 122.7(2)
C26 C31 C34 122.9(2)
C30 C31 C26 119.20(19)
C30 C31 C34 117.8(2)
C27 C32 Si1 108.68(13)
C36 C35 C25 120.22(19)
C40 C35 C25 120.35(19)
C40 C35 C36 119.3(2)
C35 C36 C41 120.9(2)
C37 C36 C35 119.5(2)
C37 C36 C41 119.6(2)
C36 C37 C38 121.9(2)
C37 C38 C39 117.9(2)
C37 C38 C42 120.4(2)
C39 C38 C42 121.7(2)
C40 C39 C38 121.6(2)
C35 C40 C43 120.3(2)
C39 C40 C35 119.6(2)
C39 C40 C43 120.0(2)
C12 C14 P1 109.2(3)
C15 C14 P1 113.6(4)
C15 C14 C12 106.3(5)
C12 C11 P1 106.3(5)
C13 C11 P1 117.5(8)
C13 C11 C12 107.3(9)

loop_
_geom_bond_atom_site_label_1
_geom_bond_atom_site_label_2
_geom_bond_distance
Fe1 P1 2.2000(6)
Fe1 Si1 2.2650(6)
Fe1 C1 2.1233(19)
Fe1 C2 2.124(2)
Fe1 C3 2.122(2)
Fe1 C4 2.098(2)
Fe1 C5 2.110(2)
P1 C16 1.824(2)
P1 C17 1.864(2)
P1 C14 1.878(4)
P1 C11 1.899(7)
Si1 C20 1.919(2)
Si1 C32 1.915(2)
C1 C2 1.425(3)
C1 C5 1.435(3)
C1 C6 1.497(3)
C1AA C4 1.496(3)
C2 C3 1.428(3)
C2 C7 1.502(3)
C3 C4 1.426(3)
C3 C8 1.502(3)
C4 C5 1.423(3)
C5 C9 1.496(3)
C12 C14 1.545(6)
C12 C11 1.590(9)
C17 C18 1.529(3)
C17 C19 1.520(3)
C20 C21 1.417(3)
C20 C25 1.410(3)
C21 C22 1.401(3)
C21 C26 1.492(3)
C22 C23 1.379(3)
C23 C24 1.382(3)
C24 C25 1.401(3)
C25 C35 1.498(3)
C26 C27 1.415(3)
C26 C31 1.410(3)
C27 C28 1.389(3)
C27 C32 1.502(3)
C28 C29 1.383(3)
C29 C30 1.386(3)
C29 C33 1.511(3)
C30 C31 1.388(3)
C31 C34 1.509(3)
C35 C36 1.404(3)
C35 C40 1.400(3)
C36 C37 1.386(3)
C36 C41 1.507(3)
C37 C38 1.392(3)
C38 C39 1.393(3)
C38 C42 1.504(3)
C39 C40 1.391(3)
C40 C43 1.502(3)
C14 C15 1.543(8)
C11 C13 1.509(14)
